data_7128620
loop_
_publ_author_name
'Cheng, Bin'
'Li, Hui'
'Zhu, Xuecheng'
'Zhang, Xinping'
'He, Yixuan'
'Sun, Haiyan'
'Wang, Taimin'
'Zhai, Hongbin'

_publ_section_title
;
 Diversity-oriented synthesis of benzofuro[3,2-b]pyridine derivatives from
 aurone-derived \a,\b-unsaturated imines and activated terminal alkynes.
;
_journal_issue 62
_journal_name_full 'Chemical communications (Cambridge, England)'
_journal_page_first 7701
_journal_page_last 7704
_journal_paper_doi 10.1039/d1cc02477a
_journal_volume 57
_journal_year 2021
_chemical_formula_moiety 'C24 H19 N O5 S2'
_chemical_formula_sum 'C24 H19 N O5 S2'
_chemical_formula_weight 465.52
_space_group_crystal_system monoclinic
_space_group_IT_number 15
_space_group_name_Hall '-C 2yc'
_space_group_name_H-M_alt 'C 1 2/c 1'
_atom_sites_solution_hydrogens geom
_atom_sites_solution_primary dual
_audit_creation_date 2021-01-27
_audit_creation_method
;
Olex2 1.3
(compiled 2020.02.04 svn.rd84adfe8 for OlexSys, GUI svn.r6032)
;
_audit_update_record
;
2021-03-26 deposited with the CCDC.	2021-07-06 downloaded from the CCDC.
;
_cell_angle_alpha 90
_cell_angle_beta 123.3760(10)
_cell_angle_gamma 90
_cell_formula_units_Z 8
_cell_length_a 23.6852(7)
_cell_length_b 10.0753(3)
_cell_length_c 21.4888(5)
_cell_measurement_reflns_used 7855
_cell_measurement_temperature 200.0
_cell_measurement_theta_max 28.709
_cell_measurement_theta_min 2.780
_cell_volume 4282.3(2)
_computing_cell_refinement 'SAINT V8.38A (Bruker, 2018)'
_computing_data_reduction 'SAINT V8.38A (Bruker, 2018)'
_computing_molecular_graphics 'Olex2 1.3 (Dolomanov et al., 2009)'
_computing_publication_material 'Olex2 1.3 (Dolomanov et al., 2009)'
_computing_structure_refinement 'SHELXL 2017/1 (Sheldrick, 2015)'
_computing_structure_solution 'SHELXT 2014/5 (Sheldrick, 2014)'
_diffrn_ambient_temperature 200.0
_diffrn_measured_fraction_theta_full 0.995
_diffrn_measured_fraction_theta_max 0.994
_diffrn_measurement_device_type 'Bruker APEX-II CCD'
_diffrn_measurement_method '\f and \w scans'
_diffrn_radiation_type MoK\a
_diffrn_radiation_wavelength 0.71073
_diffrn_reflns_av_R_equivalents 0.0621
_diffrn_reflns_av_unetI/netI 0.0464
_diffrn_reflns_Laue_measured_fraction_full 0.995
_diffrn_reflns_Laue_measured_fraction_max 0.994
_diffrn_reflns_limit_h_max 31
_diffrn_reflns_limit_h_min -32
_diffrn_reflns_limit_k_max 13
_diffrn_reflns_limit_k_min -13
_diffrn_reflns_limit_l_max 29
_diffrn_reflns_limit_l_min -25
_diffrn_reflns_number 26265
_diffrn_reflns_point_group_measured_fraction_full 0.995
_diffrn_reflns_point_group_measured_fraction_max 0.994
_diffrn_reflns_theta_full 25.242
_diffrn_reflns_theta_max 28.738
_diffrn_reflns_theta_min 2.061
_diffrn_source_current 1.0
_diffrn_source_power 0.05
_diffrn_source_voltage 50.0
_diffrn_standards_number 0
_exptl_absorpt_coefficient_mu 0.287
_exptl_absorpt_correction_T_max 0.7458
_exptl_absorpt_correction_T_min 0.6737
_exptl_absorpt_correction_type multi-scan
_exptl_absorpt_process_details
;
SADABS-2016/2 (Bruker,2016/2) was used for absorption correction.
wR2(int) was 0.1542 before and 0.0655 after correction.
The Ratio of minimum to maximum transmission is 0.9033.
The \l/2 correction factor is Not present.
;
_exptl_crystal_colour colourless
_exptl_crystal_colour_primary colourless
_exptl_crystal_density_diffrn 1.444
_exptl_crystal_description block
_exptl_crystal_F_000 1936
_exptl_crystal_size_max 0.5
_exptl_crystal_size_mid 0.4
_exptl_crystal_size_min 0.3
_refine_diff_density_max 0.285
_refine_diff_density_min -0.354
_refine_diff_density_rms 0.057
_refine_ls_extinction_method none
_refine_ls_goodness_of_fit_ref 1.045
_refine_ls_hydrogen_treatment constr
_refine_ls_matrix_type full
_refine_ls_number_parameters 291
_refine_ls_number_reflns 5521
_refine_ls_number_restraints 0
_refine_ls_restrained_S_all 1.045
_refine_ls_R_factor_all 0.0659
_refine_ls_R_factor_gt 0.0459
_refine_ls_shift/su_max 0.001
_refine_ls_shift/su_mean 0.000
_refine_ls_structure_factor_coef Fsqd
_refine_ls_weighting_details 'w=1/[\s^2^(Fo^2^)+(0.0467P)^2^+3.4002P] where P=(Fo^2^+2Fc^2^)/3'
_refine_ls_weighting_scheme calc
_refine_ls_wR_factor_gt 0.1055
_refine_ls_wR_factor_ref 0.1188
_reflns_Friedel_coverage 0.000
_reflns_number_gt 4219
_reflns_number_total 5521
_reflns_threshold_expression 'I > 2\s(I)'
_cod_data_source_file d1cc02477a2.cif
_cod_data_source_block 314_cb_0m
_cod_depositor_comments 'Adding full bibliography for 7128620--7128621.cif.'
_cod_database_code 7128620
_shelx_shelxl_version_number 2017/1
_shelx_space_group_comment
;
The symmetry employed for this shelxl refinement is uniquely defined
by the following loop, which should always be used as a source of
symmetry information in preference to the above space-group names.
They are only intended as comments.
;
_shelx_estimated_absorpt_t_max 0.919
_shelx_estimated_absorpt_t_min 0.870
_olex2_refinement_description
;
1. Fixed Uiso
 At 1.2 times of:
  All C(H) groups
 At 1.5 times of:
  All C(H,H,H) groups
2.a Ternary CH refined with riding coordinates:
 C7(H7)
2.b Aromatic/amide H refined with riding coordinates:
 C4(H4), C9(H9), C10(H10), C11(H11), C14(H14), C15(H15), C16(H16), C17(H17),
 C19(H19), C20(H20), C22(H22), C23(H23)
2.c Idealised Me refined as rotating group:
 C1(H1A,H1B,H1C), C24(H24A,H24B,H24C)
;
_olex2_submission_special_instructions 'No special instructions were received'

loop_
_space_group_symop_operation_xyz
'x, y, z'
'-x, y, -z+1/2'
'x+1/2, y+1/2, z'
'-x+1/2, y+1/2, -z+1/2'
'-x, -y, -z'
'x, -y, z-1/2'
'-x+1/2, -y+1/2, -z'
'x+1/2, -y+1/2, z-1/2'

loop_
_atom_site_label
_atom_site_type_symbol
_atom_site_fract_x
_atom_site_fract_y
_atom_site_fract_z
_atom_site_U_iso_or_equiv
_atom_site_adp_type
_atom_site_occupancy
_atom_site_site_symmetry_order
_atom_site_calc_flag
_atom_site_refinement_flags_posn
_atom_site_refinement_flags_adp
_atom_site_refinement_flags_occupancy
_atom_site_disorder_assembly
_atom_site_disorder_group
S1 S 0.34690(2) 0.89729(5) 0.26528(3) 0.03739(13) Uani 1 1 d . . . . .
S2 S 0.64418(3) 0.74361(6) 0.53777(3) 0.04866(16) Uani 1 1 d . . . . .
O1 O 0.35658(9) 1.03718(13) 0.27148(9) 0.0527(4) Uani 1 1 d . . . . .
O2 O 0.28943(7) 0.84182(16) 0.20025(7) 0.0486(4) Uani 1 1 d . . . . .
O3 O 0.49074(6) 0.51031(11) 0.32049(6) 0.0323(3) Uani 1 1 d . . . . .
O4 O 0.58850(9) 1.06771(16) 0.35731(9) 0.0619(5) Uani 1 1 d . . . . .
O5 O 0.65311(8) 0.89216(16) 0.42125(8) 0.0532(4) Uani 1 1 d . . . . .
N1 N 0.41564(7) 0.83411(14) 0.27076(8) 0.0311(3) Uani 1 1 d . . . . .
C1 C 0.71296(13) 0.9729(3) 0.44921(15) 0.0710(8) Uani 1 1 d . . . . .
H1A H 0.715841 1.002005 0.407520 0.106 Uiso 1 1 calc R U . . .
H1B H 0.753170 0.920734 0.484133 0.106 Uiso 1 1 calc R U . . .
H1C H 0.710388 1.050747 0.474915 0.106 Uiso 1 1 calc R U . . .
C2 C 0.59412(11) 0.9531(2) 0.37679(11) 0.0438(5) Uani 1 1 d . . . . .
C3 C 0.53699(9) 0.86186(18) 0.35374(9) 0.0333(4) Uani 1 1 d . . . . .
C4 C 0.47491(10) 0.91092(18) 0.30824(10) 0.0347(4) Uani 1 1 d . . . . .
H4 H 0.470472 1.004230 0.300677 0.042 Uiso 1 1 calc R U . . .
C5 C 0.42645(8) 0.69423(16) 0.27688(9) 0.0266(3) Uani 1 1 d . . . . .
C6 C 0.48844(8) 0.64536(16) 0.32640(9) 0.0278(3) Uani 1 1 d . . . . .
C7 C 0.55077(9) 0.71876(18) 0.38128(9) 0.0310(4) Uani 1 1 d . . . . .
H7 H 0.589691 0.683436 0.380210 0.037 Uiso 1 1 calc R U . . .
C8 C 0.56627(8) 0.70573(17) 0.45966(9) 0.0300(4) Uani 1 1 d . . . . .
C9 C 0.52395(10) 0.6647(2) 0.47965(10) 0.0414(4) Uani 1 1 d . . . . .
H9 H 0.478490 0.638663 0.444717 0.050 Uiso 1 1 calc R U . . .
C10 C 0.55416(11) 0.6644(2) 0.55794(11) 0.0475(5) Uani 1 1 d . . . . .
H10 H 0.531074 0.638704 0.580785 0.057 Uiso 1 1 calc R U . . .
C11 C 0.61873(11) 0.7044(2) 0.59605(11) 0.0471(5) Uani 1 1 d . . . . .
H11 H 0.646842 0.710240 0.648839 0.057 Uiso 1 1 calc R U . . .
C12 C 0.38365(9) 0.58379(17) 0.23368(9) 0.0293(3) Uani 1 1 d . . . . .
C13 C 0.42623(9) 0.47340(17) 0.26421(9) 0.0308(4) Uani 1 1 d . . . . .
C14 C 0.31670(9) 0.5619(2) 0.17499(10) 0.0382(4) Uani 1 1 d . . . . .
H14 H 0.286083 0.633813 0.151496 0.046 Uiso 1 1 calc R U . . .
C15 C 0.29628(11) 0.4320(2) 0.15204(11) 0.0459(5) Uani 1 1 d . . . . .
H15 H 0.250741 0.415774 0.112608 0.055 Uiso 1 1 calc R U . . .
C16 C 0.33992(12) 0.3253(2) 0.18458(11) 0.0475(5) Uani 1 1 d . . . . .
H16 H 0.323613 0.237971 0.167558 0.057 Uiso 1 1 calc R U . . .
C17 C 0.40679(11) 0.34405(19) 0.24141(11) 0.0418(5) Uani 1 1 d . . . . .
H17 H 0.437588 0.272062 0.263505 0.050 Uiso 1 1 calc R U . . .
C18 C 0.35246(9) 0.83308(18) 0.34410(10) 0.0334(4) Uani 1 1 d . . . . .
C19 C 0.38910(10) 0.90087(19) 0.41128(11) 0.0385(4) Uani 1 1 d . . . . .
H19 H 0.409197 0.984260 0.414309 0.046 Uiso 1 1 calc R U . . .
C20 C 0.39582(10) 0.8446(2) 0.47384(11) 0.0401(4) Uani 1 1 d . . . . .
H20 H 0.420331 0.890837 0.519948 0.048 Uiso 1 1 calc R U . . .
C21 C 0.36748(10) 0.72221(19) 0.47053(11) 0.0382(4) Uani 1 1 d . . . . .
C22 C 0.33128(10) 0.65596(19) 0.40236(11) 0.0394(4) Uani 1 1 d . . . . .
H22 H 0.312028 0.571633 0.399468 0.047 Uiso 1 1 calc R U . . .
C23 C 0.32297(10) 0.71114(19) 0.33892(11) 0.0379(4) Uani 1 1 d . . . . .
H23 H 0.297454 0.666218 0.292473 0.045 Uiso 1 1 calc R U . . .
C24 C 0.37566(13) 0.6597(2) 0.53880(12) 0.0533(6) Uani 1 1 d . . . . .
H24A H 0.335641 0.678679 0.539894 0.080 Uiso 1 1 calc R U . . .
H24B H 0.415874 0.696235 0.583574 0.080 Uiso 1 1 calc R U . . .
H24C H 0.380790 0.563418 0.537291 0.080 Uiso 1 1 calc R U . . .

loop_
_atom_site_aniso_label
_atom_site_aniso_U_11
_atom_site_aniso_U_22
_atom_site_aniso_U_33
_atom_site_aniso_U_23
_atom_site_aniso_U_13
_atom_site_aniso_U_12
S1 0.0426(3) 0.0376(3) 0.0336(2) 0.01113(18) 0.0220(2) 0.01277(19)
S2 0.0364(3) 0.0676(4) 0.0286(2) -0.0056(2) 0.0094(2) -0.0144(2)
O1 0.0778(11) 0.0330(7) 0.0598(10) 0.0160(6) 0.0457(9) 0.0176(7)
O2 0.0371(8) 0.0664(10) 0.0325(7) 0.0094(6) 0.0129(6) 0.0132(7)
O3 0.0312(6) 0.0304(6) 0.0292(6) -0.0025(5) 0.0128(5) 0.0019(5)
O4 0.0790(12) 0.0514(9) 0.0589(10) -0.0127(7) 0.0402(9) -0.0337(8)
O5 0.0421(8) 0.0742(11) 0.0454(8) -0.0126(7) 0.0255(7) -0.0266(8)
N1 0.0363(8) 0.0284(7) 0.0304(7) 0.0033(6) 0.0195(6) 0.0012(6)
C1 0.0545(15) 0.106(2) 0.0597(15) -0.0332(14) 0.0359(13) -0.0466(15)
C2 0.0536(12) 0.0545(12) 0.0331(9) -0.0143(8) 0.0301(9) -0.0237(10)
C3 0.0403(10) 0.0379(9) 0.0263(8) -0.0056(7) 0.0213(8) -0.0117(7)
C4 0.0504(11) 0.0307(9) 0.0293(8) -0.0012(7) 0.0259(8) -0.0071(8)
C5 0.0297(8) 0.0290(8) 0.0234(7) -0.0003(6) 0.0160(6) -0.0025(6)
C6 0.0302(8) 0.0300(8) 0.0244(7) -0.0028(6) 0.0158(7) -0.0022(6)
C7 0.0266(8) 0.0402(9) 0.0268(8) -0.0055(7) 0.0150(7) -0.0032(7)
C8 0.0269(8) 0.0346(9) 0.0244(8) -0.0016(6) 0.0115(6) 0.0008(7)
C9 0.0328(9) 0.0606(13) 0.0290(9) 0.0031(8) 0.0158(8) 0.0008(9)
C10 0.0498(12) 0.0639(14) 0.0321(10) 0.0076(9) 0.0247(9) 0.0074(10)
C11 0.0519(12) 0.0540(12) 0.0248(9) 0.0013(8) 0.0144(9) 0.0013(10)
C12 0.0318(9) 0.0346(9) 0.0239(8) -0.0002(6) 0.0168(7) -0.0039(7)
C13 0.0332(9) 0.0346(9) 0.0257(8) -0.0037(6) 0.0169(7) -0.0049(7)
C14 0.0319(9) 0.0511(11) 0.0285(9) -0.0017(8) 0.0146(7) -0.0053(8)
C15 0.0399(11) 0.0607(13) 0.0340(10) -0.0119(9) 0.0182(8) -0.0227(10)
C16 0.0620(14) 0.0437(11) 0.0396(10) -0.0133(9) 0.0297(10) -0.0215(10)
C17 0.0546(12) 0.0329(10) 0.0381(10) -0.0054(8) 0.0256(9) -0.0063(8)
C18 0.0350(9) 0.0361(9) 0.0334(9) 0.0060(7) 0.0215(8) 0.0080(7)
C19 0.0458(11) 0.0340(9) 0.0411(10) 0.0010(7) 0.0273(9) 0.0017(8)
C20 0.0456(11) 0.0437(11) 0.0339(9) -0.0005(8) 0.0236(8) 0.0042(8)
C21 0.0414(10) 0.0421(10) 0.0393(10) 0.0096(8) 0.0274(9) 0.0128(8)
C22 0.0440(11) 0.0367(10) 0.0477(11) 0.0039(8) 0.0318(9) 0.0024(8)
C23 0.0373(10) 0.0422(10) 0.0380(10) -0.0007(8) 0.0232(8) 0.0023(8)
C24 0.0671(15) 0.0559(13) 0.0465(12) 0.0136(10) 0.0373(11) 0.0094(11)

loop_
_atom_type_symbol
_atom_type_description
_atom_type_scat_dispersion_real
_atom_type_scat_dispersion_imag
_atom_type_scat_source
C C 0.0033 0.0016 'International Tables Vol C Tables 4.2.6.8 and 6.1.1.4'
H H 0.0000 0.0000 'International Tables Vol C Tables 4.2.6.8 and 6.1.1.4'
N N 0.0061 0.0033 'International Tables Vol C Tables 4.2.6.8 and 6.1.1.4'
O O 0.0106 0.0060 'International Tables Vol C Tables 4.2.6.8 and 6.1.1.4'
S S 0.1246 0.1234 'International Tables Vol C Tables 4.2.6.8 and 6.1.1.4'

loop_
_geom_angle_atom_site_label_1
_geom_angle_atom_site_label_2
_geom_angle_atom_site_label_3
_geom_angle
_geom_angle_site_symmetry_1
_geom_angle_site_symmetry_3
_geom_angle_publ_flag
O1 S1 O2 119.94(9) . . ?
O1 S1 N1 105.49(9) . . ?
O1 S1 C18 110.70(9) . . ?
O2 S1 N1 106.54(8) . . ?
O2 S1 C18 109.11(9) . . ?
N1 S1 C18 103.68(8) . . ?
C11 S2 C8 92.43(10) . . ?
C6 O3 C13 105.52(13) . . ?
C2 O5 C1 116.1(2) . . ?
C4 N1 S1 116.91(12) . . ?
C4 N1 C5 114.81(14) . . ?
C5 N1 S1 119.72(12) . . ?
O5 C1 H1A 109.5 . . ?
O5 C1 H1B 109.5 . . ?
O5 C1 H1C 109.5 . . ?
H1A C1 H1B 109.5 . . ?
H1A C1 H1C 109.5 . . ?
H1B C1 H1C 109.5 . . ?
O4 C2 O5 124.07(19) . . ?
O4 C2 C3 124.8(2) . . ?
O5 C2 C3 111.10(18) . . ?
C2 C3 C7 119.80(17) . . ?
C4 C3 C2 116.88(18) . . ?
C4 C3 C7 123.31(16) . . ?
N1 C4 H4 117.7 . . ?
C3 C4 N1 124.52(16) . . ?
C3 C4 H4 117.7 . . ?
N1 C5 C12 132.41(15) . . ?
C6 C5 N1 119.81(15) . . ?
C6 C5 C12 107.49(14) . . ?
O3 C6 C7 119.71(15) . . ?
C5 C6 O3 111.82(14) . . ?
C5 C6 C7 128.44(15) . . ?
C3 C7 H7 109.3 . . ?
C6 C7 C3 104.83(14) . . ?
C6 C7 H7 109.3 . . ?
C6 C7 C8 111.47(14) . . ?
C8 C7 C3 112.43(14) . . ?
C8 C7 H7 109.3 . . ?
C7 C8 S2 122.53(13) . . ?
C9 C8 S2 110.00(13) . . ?
C9 C8 C7 127.48(15) . . ?
C8 C9 H9 123.3 . . ?
C8 C9 C10 113.44(18) . . ?
C10 C9 H9 123.3 . . ?
C9 C10 H10 123.7 . . ?
C11 C10 C9 112.66(19) . . ?
C11 C10 H10 123.7 . . ?
S2 C11 H11 124.3 . . ?
C10 C11 S2 111.47(15) . . ?
C10 C11 H11 124.3 . . ?
C13 C12 C5 103.93(14) . . ?
C14 C12 C5 138.34(17) . . ?
C14 C12 C13 117.73(16) . . ?
O3 C13 C12 111.22(14) . . ?
C17 C13 O3 123.95(17) . . ?
C17 C13 C12 124.83(17) . . ?
C12 C14 H14 121.0 . . ?
C15 C14 C12 118.02(19) . . ?
C15 C14 H14 121.0 . . ?
C14 C15 H15 118.8 . . ?
C16 C15 C14 122.34(18) . . ?
C16 C15 H15 118.8 . . ?
C15 C16 H16 119.5 . . ?
C17 C16 C15 120.99(18) . . ?
C17 C16 H16 119.5 . . ?
C13 C17 C16 116.06(19) . . ?
C13 C17 H17 122.0 . . ?
C16 C17 H17 122.0 . . ?
C19 C18 S1 119.75(15) . . ?
C23 C18 S1 118.91(14) . . ?
C23 C18 C19 121.24(17) . . ?
C18 C19 H19 120.6 . . ?
C20 C19 C18 118.72(18) . . ?
C20 C19 H19 120.6 . . ?
C19 C20 H20 119.3 . . ?
C19 C20 C21 121.34(18) . . ?
C21 C20 H20 119.3 . . ?
C20 C21 C22 118.68(17) . . ?
C20 C21 C24 121.48(19) . . ?
C22 C21 C24 119.84(19) . . ?
C21 C22 H22 119.5 . . ?
C23 C22 C21 121.01(18) . . ?
C23 C22 H22 119.5 . . ?
C18 C23 H23 120.5 . . ?
C22 C23 C18 119.00(18) . . ?
C22 C23 H23 120.5 . . ?
C21 C24 H24A 109.5 . . ?
C21 C24 H24B 109.5 . . ?
C21 C24 H24C 109.5 . . ?
H24A C24 H24B 109.5 . . ?
H24A C24 H24C 109.5 . . ?
H24B C24 H24C 109.5 . . ?

loop_
_geom_bond_atom_site_label_1
_geom_bond_atom_site_label_2
_geom_bond_distance
_geom_bond_site_symmetry_2
_geom_bond_publ_flag
S1 O1 1.4224(15) . ?
S1 O2 1.4230(15) . ?
S1 N1 1.6910(16) . ?
S1 C18 1.7491(18) . ?
S2 C8 1.7205(17) . ?
S2 C11 1.708(2) . ?
O3 C6 1.370(2) . ?
O3 C13 1.379(2) . ?
O4 C2 1.211(3) . ?
O5 C1 1.448(2) . ?
O5 C2 1.331(3) . ?
N1 C4 1.405(2) . ?
N1 C5 1.425(2) . ?
C1 H1A 0.9800 . ?
C1 H1B 0.9800 . ?
C1 H1C 0.9800 . ?
C2 C3 1.478(3) . ?
C3 C4 1.334(3) . ?
C3 C7 1.524(3) . ?
C4 H4 0.9500 . ?
C5 C6 1.346(2) . ?
C5 C12 1.446(2) . ?
C6 C7 1.484(2) . ?
C7 H7 1.0000 . ?
C7 C8 1.519(2) . ?
C8 C9 1.354(3) . ?
C9 H9 0.9500 . ?
C9 C10 1.421(3) . ?
C10 H10 0.9500 . ?
C10 C11 1.339(3) . ?
C11 H11 0.9500 . ?
C12 C13 1.399(2) . ?
C12 C14 1.398(2) . ?
C13 C17 1.379(2) . ?
C14 H14 0.9500 . ?
C14 C15 1.388(3) . ?
C15 H15 0.9500 . ?
C15 C16 1.385(3) . ?
C16 H16 0.9500 . ?
C16 C17 1.381(3) . ?
C17 H17 0.9500 . ?
C18 C19 1.388(3) . ?
C18 C23 1.387(3) . ?
C19 H19 0.9500 . ?
C19 C20 1.385(3) . ?
C20 H20 0.9500 . ?
C20 C21 1.387(3) . ?
C21 C22 1.395(3) . ?
C21 C24 1.508(3) . ?
C22 H22 0.9500 . ?
C22 C23 1.382(3) . ?
C23 H23 0.9500 . ?
C24 H24A 0.9800 . ?
C24 H24B 0.9800 . ?
C24 H24C 0.9800 . ?

loop_
_geom_torsion_atom_site_label_1
_geom_torsion_atom_site_label_2
_geom_torsion_atom_site_label_3
_geom_torsion_atom_site_label_4
_geom_torsion
_geom_torsion_site_symmetry_1
_geom_torsion_site_symmetry_2
_geom_torsion_site_symmetry_3
_geom_torsion_site_symmetry_4
_geom_torsion_publ_flag
S1 N1 C4 C3 140.24(15) . . . . ?
S1 N1 C5 C6 -135.37(14) . . . . ?
S1 N1 C5 C12 51.7(2) . . . . ?
S1 C18 C19 C20 -176.60(15) . . . . ?
S1 C18 C23 C22 175.60(14) . . . . ?
S2 C8 C9 C10 0.3(2) . . . . ?
O1 S1 N1 C4 24.95(14) . . . . ?
O1 S1 N1 C5 171.22(12) . . . . ?
O1 S1 C18 C19 -24.84(18) . . . . ?
O1 S1 C18 C23 158.60(15) . . . . ?
O2 S1 N1 C4 153.45(13) . . . . ?
O2 S1 N1 C5 -60.28(14) . . . . ?
O2 S1 C18 C19 -158.91(15) . . . . ?
O2 S1 C18 C23 24.53(17) . . . . ?
O3 C6 C7 C3 159.68(14) . . . . ?
O3 C6 C7 C8 -78.43(19) . . . . ?
O3 C13 C17 C16 179.48(17) . . . . ?
O4 C2 C3 C4 -0.2(3) . . . . ?
O4 C2 C3 C7 179.11(18) . . . . ?
O5 C2 C3 C4 -179.30(16) . . . . ?
O5 C2 C3 C7 0.0(2) . . . . ?
N1 S1 C18 C19 87.85(16) . . . . ?
N1 S1 C18 C23 -88.71(16) . . . . ?
N1 C5 C6 O3 -175.09(13) . . . . ?
N1 C5 C6 C7 2.9(3) . . . . ?
N1 C5 C12 C13 174.73(17) . . . . ?
N1 C5 C12 C14 -5.7(3) . . . . ?
C1 O5 C2 O4 2.5(3) . . . . ?
C1 O5 C2 C3 -178.32(17) . . . . ?
C2 C3 C4 N1 168.58(16) . . . . ?
C2 C3 C7 C6 -157.76(15) . . . . ?
C2 C3 C7 C8 80.98(19) . . . . ?
C3 C7 C8 S2 -78.86(18) . . . . ?
C3 C7 C8 C9 101.1(2) . . . . ?
C4 N1 C5 C6 11.6(2) . . . . ?
C4 N1 C5 C12 -161.38(17) . . . . ?
C4 C3 C7 C6 21.5(2) . . . . ?
C4 C3 C7 C8 -99.79(19) . . . . ?
C5 N1 C4 C3 -7.7(2) . . . . ?
C5 C6 C7 C3 -18.1(2) . . . . ?
C5 C6 C7 C8 103.8(2) . . . . ?
C5 C12 C13 O3 -1.38(18) . . . . ?
C5 C12 C13 C17 178.65(17) . . . . ?
C5 C12 C14 C15 -177.88(19) . . . . ?
C6 O3 C13 C12 1.09(18) . . . . ?
C6 O3 C13 C17 -178.94(17) . . . . ?
C6 C5 C12 C13 1.15(18) . . . . ?
C6 C5 C12 C14 -179.3(2) . . . . ?
C6 C7 C8 S2 163.76(13) . . . . ?
C6 C7 C8 C9 -16.2(3) . . . . ?
C7 C3 C4 N1 -10.7(3) . . . . ?
C7 C8 C9 C10 -179.69(18) . . . . ?
C8 S2 C11 C10 0.02(18) . . . . ?
C8 C9 C10 C11 -0.3(3) . . . . ?
C9 C10 C11 S2 0.2(3) . . . . ?
C11 S2 C8 C7 179.81(15) . . . . ?
C11 S2 C8 C9 -0.19(16) . . . . ?
C12 C5 C6 O3 -0.55(19) . . . . ?
C12 C5 C6 C7 177.39(16) . . . . ?
C12 C13 C17 C16 -0.5(3) . . . . ?
C12 C14 C15 C16 -0.8(3) . . . . ?
C13 O3 C6 C5 -0.31(18) . . . . ?
C13 O3 C6 C7 -178.45(14) . . . . ?
C13 C12 C14 C15 1.6(3) . . . . ?
C14 C12 C13 O3 178.95(15) . . . . ?
C14 C12 C13 C17 -1.0(3) . . . . ?
C14 C15 C16 C17 -0.9(3) . . . . ?
C15 C16 C17 C13 1.5(3) . . . . ?
C18 S1 N1 C4 -91.47(14) . . . . ?
C18 S1 N1 C5 54.80(14) . . . . ?
C18 C19 C20 C21 0.8(3) . . . . ?
C19 C18 C23 C22 -0.9(3) . . . . ?
C19 C20 C21 C22 -0.4(3) . . . . ?
C19 C20 C21 C24 178.98(19) . . . . ?
C20 C21 C22 C23 -0.7(3) . . . . ?
C21 C22 C23 C18 1.3(3) . . . . ?
C23 C18 C19 C20 -0.1(3) . . . . ?
C24 C21 C22 C23 179.94(19) . . . . ?
